data_4086883
loop_
_publ_author_name
'Quir\'os, M. Teresa'
'Mu\~noz, Mar\'ia Paz'
'Christensen, Jeppe'
'Coles, Simon J.'

_publ_section_title
;
 Twists and Turns of Platinum-Allene Complexes: NMR Techniques for the
 Study of the Dynamic Behavior in Solution
;
_journal_issue 2
_journal_name_full Organometallics
_journal_page_first 318
_journal_paper_doi 10.1021/acs.organomet.6b00778
_journal_volume 36
_journal_year 2017
_chemical_formula_moiety 'C12 H17 Cl2 N Pt'
_chemical_formula_sum 'C12 H17 Cl2 N Pt'
_chemical_formula_weight 441.25
_space_group_crystal_system triclinic
_space_group_IT_number 2
_space_group_name_Hall '-P 1'
_space_group_name_H-M_alt 'P -1'
_symmetry_space_group_name_Hall '-P 1'
_symmetry_space_group_name_H-M 'P -1'
_atom_sites_solution_hydrogens geom
_audit_creation_method SHELXL-2014/7
_cell_angle_alpha 101.272(2)
_cell_angle_beta 104.328(2)
_cell_angle_gamma 91.438(2)
_cell_formula_units_Z 2
_cell_length_a 7.7902(2)
_cell_length_b 7.8501(2)
_cell_length_c 11.5978(3)
_cell_measurement_reflns_used 10899
_cell_measurement_temperature 100(2)
_cell_measurement_theta_max 29.8980
_cell_measurement_theta_min 2.7100
_cell_volume 671.92(3)
_computing_cell_refinement 'CrysalisPRO 171.38.43(Rigaku Oxford Diffraction 2015)'
_computing_data_collection 'CrystalClear-SM Expert 2.0 r7 (Rigaku,2011)'
_computing_data_reduction 'CrysalisPRO 171.38.43(Rigaku Oxford Diffraction 2015)'
_computing_structure_refinement 'SHELXL-2014/7 (Sheldrick, 2014)'
_computing_structure_solution 'SHELXT (G. M. Sheldrick, Acta Cryst. (2008)'
_diffrn_ambient_temperature 100(2)
_diffrn_detector 'CCD area detector'
_diffrn_detector_area_resol_mean 14.286
_diffrn_detector_type 'Rigaku HG Saturn724+ (2x2 bin mode)'
_diffrn_measured_fraction_theta_full 0.996
_diffrn_measured_fraction_theta_max 0.997
_diffrn_measurement_device 'four-circle \k diffractometer'
_diffrn_measurement_device_type 'Rigaku AFC12'
_diffrn_measurement_method 'profile data from \w scans'
_diffrn_measurement_specimen_support 'MiTeGen MicroMesh'
_diffrn_radiation_collimation '0.07 mm Confocal mirrors, HF Varimax'
_diffrn_radiation_monochromator 'Confocal mirrors, HF Varimax'
_diffrn_radiation_probe x-ray
_diffrn_radiation_type MoK\a
_diffrn_radiation_wavelength 0.71073
_diffrn_radiation_xray_symbol K-L~3~
_diffrn_reflns_av_R_equivalents 0.0337
_diffrn_reflns_av_unetI/netI 0.0170
_diffrn_reflns_Laue_measured_fraction_full 0.996
_diffrn_reflns_Laue_measured_fraction_max 0.997
_diffrn_reflns_limit_h_max 10
_diffrn_reflns_limit_h_min -10
_diffrn_reflns_limit_k_max 10
_diffrn_reflns_limit_k_min -9
_diffrn_reflns_limit_l_max 15
_diffrn_reflns_limit_l_min -14
_diffrn_reflns_number 13057
_diffrn_reflns_point_group_measured_fraction_full 0.996
_diffrn_reflns_point_group_measured_fraction_max 0.997
_diffrn_reflns_theta_full 25.242
_diffrn_reflns_theta_max 27.481
_diffrn_reflns_theta_min 2.903
_diffrn_source 'rotating anode'
_diffrn_source_current 55.0
_diffrn_source_power 2.475
_diffrn_source_target Mo
_diffrn_source_type 'FR-E+ SuperBright rotating anode'
_diffrn_source_voltage 45.0
_exptl_absorpt_coefficient_mu 10.812
_exptl_absorpt_correction_T_max 0.60091
_exptl_absorpt_correction_T_min 0.59247
_exptl_absorpt_correction_type sphere
_exptl_absorpt_process_details
;
CrysAlisPro 1.171.38.43 (Rigaku Oxford Diffraction, 2015)
Spherical absorption correction
 using equivalent radius and absorption coefficient.
Empirical absorption correction using spherical harmonics,
 implemented in SCALE3 ABSPACK scaling algorithm.
;
_exptl_crystal_colour yellow
_exptl_crystal_density_diffrn 2.181
_exptl_crystal_description plate
_exptl_crystal_F_000 416
_exptl_crystal_size_max 0.150
_exptl_crystal_size_mid 0.090
_exptl_crystal_size_min 0.010
_exptl_crystal_size_rad 0.03243
_refine_diff_density_max 1.667
_refine_diff_density_min -0.759
_refine_diff_density_rms 0.143
_refine_ls_extinction_method none
_refine_ls_goodness_of_fit_ref 1.064
_refine_ls_hydrogen_treatment constr
_refine_ls_matrix_type full
_refine_ls_number_parameters 149
_refine_ls_number_reflns 3064
_refine_ls_number_restraints 0
_refine_ls_restrained_S_all 1.064
_refine_ls_R_factor_all 0.0192
_refine_ls_R_factor_gt 0.0189
_refine_ls_shift/su_max 0.001
_refine_ls_shift/su_mean 0.000
_refine_ls_structure_factor_coef Fsqd
_refine_ls_weighting_details 'w=1/[\s^2^(Fo^2^)+(0.0368P)^2^+0.2789P] where P=(Fo^2^+2Fc^2^)/3'
_refine_ls_weighting_scheme calc
_refine_ls_wR_factor_gt 0.0491
_refine_ls_wR_factor_ref 0.0493
_reflns_Friedel_coverage 0.000
_reflns_number_gt 3005
_reflns_number_total 3064
_reflns_threshold_expression 'I > 2\s(I)'
_cod_data_source_file om6b00778_si_002.cif
_cod_data_source_block 2016NCS0183
_cod_depositor_comments 'Adding full bibliography for 4086882--4086883.cif.'
_cod_database_code 4086883
_shelx_space_group_comment
;
The symmetry employed for this shelxl refinement is uniquely defined
by the following loop, which should always be used as a source of
symmetry information in preference to the above space-group names.
They are only intended as comments.
;

loop_
_space_group_symop_operation_xyz
'x, y, z'
'-x, -y, -z'

loop_
_atom_site_label
_atom_site_type_symbol
_atom_site_fract_x
_atom_site_fract_y
_atom_site_fract_z
_atom_site_U_iso_or_equiv
_atom_site_adp_type
_atom_site_occupancy
_atom_site_site_symmetry_order
_atom_site_calc_flag
_atom_site_refinement_flags_posn
_atom_site_refinement_flags_adp
Pt1 Pt 0.43319(2) 0.58991(2) 0.77170(2) 0.01418(5) Uani 1 1 d . .
Cl1 Cl 0.62492(9) 0.42392(10) 0.68715(7) 0.01950(14) Uani 1 1 d . .
Cl2 Cl 0.21963(9) 0.74685(10) 0.83758(7) 0.02054(14) Uani 1 1 d . .
N1 N 0.2303(3) 0.4253(3) 0.6473(2) 0.0162(5) Uani 1 1 d . .
C2 C -0.0344(4) 0.2407(4) 0.5950(3) 0.0205(6) Uani 1 1 d . .
H2 H -0.1223 0.1857 0.6195 0.025 Uiso 1 1 calc R U
C9 C 0.6227(3) 0.7989(4) 0.8393(3) 0.0177(5) Uani 1 1 d . .
C7 C 0.8082(4) 1.0549(4) 0.8455(3) 0.0216(6) Uani 1 1 d . .
H7A H 0.8506 1.0468 0.9292 0.032 Uiso 1 1 calc R U
H7B H 0.7676 1.1685 0.8412 0.032 Uiso 1 1 calc R U
H7C H 0.9028 1.0362 0.8060 0.032 Uiso 1 1 calc R U
C1 C 0.0989(3) 0.3492(4) 0.6797(3) 0.0183(5) Uani 1 1 d . .
H1 H 0.0977 0.3702 0.7613 0.022 Uiso 1 1 calc R U
C3 C -0.0367(4) 0.2142(4) 0.4736(3) 0.0217(6) Uani 1 1 d . .
H3 H -0.1265 0.1424 0.4149 0.026 Uiso 1 1 calc R U
C8 C 0.6571(3) 0.9189(4) 0.7831(3) 0.0171(5) Uani 1 1 d . .
C6 C 0.5546(4) 0.9334(4) 0.6587(3) 0.0213(6) Uani 1 1 d . .
H6A H 0.4766 0.8301 0.6217 0.032 Uiso 1 1 calc R U
H6B H 0.6354 0.9464 0.6100 0.032 Uiso 1 1 calc R U
H6C H 0.4858 1.0330 0.6645 0.032 Uiso 1 1 calc R U
C10 C 0.6530(4) 0.7153(4) 0.9350(3) 0.0189(5) Uani 1 1 d . .
C5 C 0.2283(4) 0.3983(4) 0.5292(3) 0.0199(6) Uani 1 1 d . .
H5 H 0.3197 0.4510 0.5068 0.024 Uiso 1 1 calc R U
C4 C 0.0968(4) 0.2962(4) 0.4409(3) 0.0205(6) Uani 1 1 d . .
H4 H 0.0973 0.2821 0.3594 0.025 Uiso 1 1 calc R U
C12 C 0.8083(4) 0.6052(4) 0.9586(3) 0.0212(6) Uani 1 1 d . .
H12A H 0.8531 0.5791 0.8876 0.032 Uiso 1 1 calc R U
H12B H 0.7706 0.4987 0.9772 0.032 Uiso 1 1 calc R U
H12C H 0.9003 0.6676 1.0261 0.032 Uiso 1 1 calc R U
C11 C 0.5846(4) 0.7765(4) 1.0455(3) 0.0206(6) Uani 1 1 d . .
H11A H 0.6776 0.8455 1.1091 0.031 Uiso 1 1 calc R U
H11B H 0.5468 0.6775 1.0727 0.031 Uiso 1 1 calc R U
H11C H 0.4860 0.8456 1.0251 0.031 Uiso 1 1 calc R U

loop_
_atom_site_aniso_label
_atom_site_aniso_U_11
_atom_site_aniso_U_22
_atom_site_aniso_U_33
_atom_site_aniso_U_23
_atom_site_aniso_U_13
_atom_site_aniso_U_12
Pt1 0.01327(7) 0.01564(7) 0.01438(8) 0.00293(5) 0.00507(5) 0.00134(4)
Cl1 0.0185(3) 0.0215(3) 0.0203(3) 0.0035(3) 0.0085(2) 0.0060(2)
Cl2 0.0162(3) 0.0245(3) 0.0196(3) -0.0006(3) 0.0057(2) 0.0048(2)
N1 0.0164(10) 0.0154(11) 0.0170(12) 0.0037(9) 0.0044(9) 0.0024(8)
C2 0.0166(12) 0.0186(13) 0.0281(15) 0.0065(11) 0.0074(11) 0.0020(10)
C9 0.0158(12) 0.0175(13) 0.0190(13) 0.0011(10) 0.0050(10) 0.0012(10)
C7 0.0199(13) 0.0211(14) 0.0240(14) 0.0055(11) 0.0058(11) -0.0036(10)
C1 0.0178(12) 0.0207(13) 0.0185(13) 0.0051(10) 0.0077(10) 0.0037(10)
C3 0.0175(12) 0.0202(14) 0.0244(14) 0.0004(11) 0.0027(10) 0.0047(10)
C8 0.0147(11) 0.0177(13) 0.0196(13) 0.0029(10) 0.0066(10) 0.0017(10)
C6 0.0227(14) 0.0222(14) 0.0206(14) 0.0083(11) 0.0058(11) 0.0008(11)
C10 0.0171(12) 0.0208(14) 0.0168(13) 0.0022(10) 0.0027(10) -0.0023(10)
C5 0.0191(13) 0.0223(14) 0.0204(14) 0.0054(11) 0.0080(11) 0.0044(10)
C4 0.0188(13) 0.0246(14) 0.0177(13) 0.0035(11) 0.0042(10) 0.0055(11)
C12 0.0189(13) 0.0253(15) 0.0191(13) 0.0061(11) 0.0028(10) 0.0032(10)
C11 0.0229(13) 0.0236(14) 0.0154(13) 0.0026(11) 0.0064(11) 0.0001(11)

loop_
_atom_type_symbol
_atom_type_description
_atom_type_scat_dispersion_real
_atom_type_scat_dispersion_imag
_atom_type_scat_source
C C 0.0033 0.0016 'International Tables Vol C Tables 4.2.6.8 and 6.1.1.4'
H H 0.0000 0.0000 'International Tables Vol C Tables 4.2.6.8 and 6.1.1.4'
N N 0.0061 0.0033 'International Tables Vol C Tables 4.2.6.8 and 6.1.1.4'
Cl Cl 0.1484 0.1585 'International Tables Vol C Tables 4.2.6.8 and 6.1.1.4'
Pt Pt -1.7033 8.3905 'International Tables Vol C Tables 4.2.6.8 and 6.1.1.4'

loop_
_geom_angle_atom_site_label_1
_geom_angle_atom_site_label_2
_geom_angle_atom_site_label_3
_geom_angle
C9 Pt1 N1 158.01(12)
C9 Pt1 C10 36.69(11)
N1 Pt1 C10 165.19(11)
C9 Pt1 Cl1 91.61(8)
N1 Pt1 Cl1 86.72(7)
C10 Pt1 Cl1 91.96(8)
C9 Pt1 Cl2 92.45(8)
N1 Pt1 Cl2 87.89(7)
C10 Pt1 Cl2 93.88(8)
Cl1 Pt1 Cl2 174.07(2)
C1 N1 C5 118.9(2)
C1 N1 Pt1 122.67(19)
C5 N1 Pt1 118.36(19)
C1 C2 C3 119.5(3)
C1 C2 H2 120.3
C3 C2 H2 120.3
C8 C9 C10 153.7(3)
C8 C9 Pt1 127.3(2)
C10 C9 Pt1 78.85(17)
C8 C7 H7A 109.5
C8 C7 H7B 109.5
H7A C7 H7B 109.5
C8 C7 H7C 109.5
H7A C7 H7C 109.5
H7B C7 H7C 109.5
N1 C1 C2 121.4(3)
N1 C1 H1 119.3
C2 C1 H1 119.3
C4 C3 C2 118.6(3)
C4 C3 H3 120.7
C2 C3 H3 120.7
C9 C8 C6 124.4(2)
C9 C8 C7 119.3(3)
C6 C8 C7 116.4(2)
C8 C6 H6A 109.5
C8 C6 H6B 109.5
H6A C6 H6B 109.5
C8 C6 H6C 109.5
H6A C6 H6C 109.5
H6B C6 H6C 109.5
C9 C10 C12 120.8(3)
C9 C10 C11 122.2(3)
C12 C10 C11 113.2(2)
C9 C10 Pt1 64.46(16)
C12 C10 Pt1 113.12(19)
C11 C10 Pt1 111.85(19)
N1 C5 C4 122.2(3)
N1 C5 H5 118.9
C4 C5 H5 118.9
C5 C4 C3 119.3(3)
C5 C4 H4 120.4
C3 C4 H4 120.4
C10 C12 H12A 109.5
C10 C12 H12B 109.5
H12A C12 H12B 109.5
C10 C12 H12C 109.5
H12A C12 H12C 109.5
H12B C12 H12C 109.5
C10 C11 H11A 109.5
C10 C11 H11B 109.5
H11A C11 H11B 109.5
C10 C11 H11C 109.5
H11A C11 H11C 109.5
H11B C11 H11C 109.5

loop_
_geom_bond_atom_site_label_1
_geom_bond_atom_site_label_2
_geom_bond_distance
Pt1 C9 2.071(3)
Pt1 N1 2.071(2)
Pt1 C10 2.252(3)
Pt1 Cl1 2.2834(7)
Pt1 Cl2 2.2877(7)
N1 C1 1.340(3)
N1 C5 1.340(4)
C2 C1 1.376(4)
C2 C3 1.379(4)
C2 H2 0.9300
C9 C8 1.304(4)
C9 C10 1.371(4)
C7 C8 1.504(4)
C7 H7A 0.9600
C7 H7B 0.9600
C7 H7C 0.9600
C1 H1 0.9300
C3 C4 1.377(4)
C3 H3 0.9300
C8 C6 1.493(4)
C6 H6A 0.9600
C6 H6B 0.9600
C6 H6C 0.9600
C10 C12 1.505(4)
C10 C11 1.506(4)
C5 C4 1.364(4)
C5 H5 0.9300
C4 H4 0.9300
C12 H12A 0.9600
C12 H12B 0.9600
C12 H12C 0.9600
C11 H11A 0.9600
C11 H11B 0.9600
C11 H11C 0.9600
